data_7014632
loop_
_publ_author_name
'Wang, Peng-Fei'
'Cao, Deng-Ke'
'Bao, Song-Song'
'Jin, Hao-Jun'
'Li, Yi-Zhi'
'Wang, Tian-Wei'
'Zheng, Li-Min'

_publ_section_title
;
 Co&#x2083;(2-OOCC&#x2086;H&#x2084;PO&#x2083;)&#x2082;(H&#x2082;O)&#x2083;&#x00B7;H&#x2082;O:
 a layered metal phosphonate showing reversible dehydration-rehydration
 behavior and ferrimagnetism.
;
_journal_issue 6
_journal_name_full 'Dalton transactions (Cambridge, England : 2003)'
_journal_page_first 1307
_journal_page_last 1312
_journal_paper_doi 10.1039/c0dt01019g
_journal_volume 40
_journal_year 2011
_chemical_formula_sum 'C14 H16 Co3 O14 P2'
_chemical_formula_weight 647.00
_chemical_name_systematic
;
?
;
_space_group_IT_number 14
_symmetry_cell_setting monoclinic
_symmetry_space_group_name_Hall '-P 2ybc'
_symmetry_space_group_name_H-M 'P 1 21/c 1'
_atom_sites_solution_hydrogens geom
_atom_sites_solution_primary direct
_atom_sites_solution_secondary difmap
_audit_creation_method SHELXL-97
_cell_angle_alpha 90.00
_cell_angle_beta 100.926(3)
_cell_angle_gamma 90.00
_cell_formula_units_Z 4
_cell_length_a 11.782(2)
_cell_length_b 7.1452(13)
_cell_length_c 24.309(4)
_cell_measurement_reflns_used 2468
_cell_measurement_temperature 291(2)
_cell_measurement_theta_max 28.1045
_cell_measurement_theta_min 2.976
_cell_volume 2009.4(6)
_computing_cell_refinement SMART
_computing_data_collection 'SMART (Bruker, 2000)'
_computing_data_reduction 'SAINT (Bruker, 2000)'
_computing_molecular_graphics SHELXTL
_computing_publication_material SHELXTL
_computing_structure_refinement SHELXTL
_computing_structure_solution 'SHELXTL (Bruker, 2000)'
_diffrn_ambient_temperature 291(2)
_diffrn_measured_fraction_theta_full 0.998
_diffrn_measured_fraction_theta_max 0.998
_diffrn_radiation_monochromator graphite
_diffrn_radiation_source 'fine-focus sealed tube'
_diffrn_radiation_type MoK\a
_diffrn_radiation_wavelength 0.71073
_diffrn_reflns_av_R_equivalents 0.0244
_diffrn_reflns_av_sigmaI/netI 0.0252
_diffrn_reflns_limit_h_max 14
_diffrn_reflns_limit_h_min -11
_diffrn_reflns_limit_k_max 7
_diffrn_reflns_limit_k_min -8
_diffrn_reflns_limit_l_max 28
_diffrn_reflns_limit_l_min -28
_diffrn_reflns_number 9433
_diffrn_reflns_theta_full 24.99
_diffrn_reflns_theta_max 24.99
_diffrn_reflns_theta_min 1.71
_exptl_absorpt_coefficient_mu 2.683
_exptl_absorpt_correction_T_max 0.6160
_exptl_absorpt_correction_T_min 0.5899
_exptl_absorpt_correction_type multi-scan
_exptl_absorpt_process_details 'SADABS; Bruker, 2000'
_exptl_crystal_colour purple
_exptl_crystal_density_diffrn 2.139
_exptl_crystal_density_method 'not measured'
_exptl_crystal_description blocky
_exptl_crystal_F_000 1292
_exptl_crystal_size_max 0.22
_exptl_crystal_size_mid 0.22
_exptl_crystal_size_min 0.20
_refine_diff_density_max 0.347
_refine_diff_density_min -0.757
_refine_diff_density_rms 0.084
_refine_ls_extinction_method none
_refine_ls_goodness_of_fit_ref 1.057
_refine_ls_hydrogen_treatment constr
_refine_ls_matrix_type full
_refine_ls_number_parameters 298
_refine_ls_number_reflns 3526
_refine_ls_number_restraints 0
_refine_ls_restrained_S_all 1.057
_refine_ls_R_factor_all 0.0505
_refine_ls_R_factor_gt 0.0420
_refine_ls_shift/su_max 0.000
_refine_ls_shift/su_mean 0.000
_refine_ls_structure_factor_coef Fsqd
_refine_ls_weighting_details 'calc w=1/[\s^2^(Fo^2^)+(0.0910P)^2^+0.0000P] where P=(Fo^2^+2Fc^2^)/3'
_refine_ls_weighting_scheme calc
_refine_ls_wR_factor_gt 0.1204
_refine_ls_wR_factor_ref 0.1247
_reflns_number_gt 3125
_reflns_number_total 3526
_reflns_threshold_expression >2sigma(I)
_cod_data_source_file C0DT01019G.TXT
_cod_data_source_block co
_cod_depositor_comments
;
The following automatic conversions were performed:
'_symmetry_cell_setting' value 'Monoclinic' changed to 'monoclinic'
according to '/home/saulius/struct/CIF-dictionaries/cif_core.dic'
dictionary named 'cif_core.dic' version 2.4.1 from 2010-06-29.

Automatic conversion script
Id: cif_fix_enum 1555 2011-01-17 13:19:09Z saulius 
;
_cod_original_cell_volume 2009.3(6)
_cod_original_sg_symbol_H-M P2(1)/c
_cod_database_code 7014632

loop_
_symmetry_equiv_pos_as_xyz
'x, y, z'
'-x, y+1/2, -z+1/2'
'-x, -y, -z'
'x, -y-1/2, z-1/2'

loop_
_atom_site_label
_atom_site_type_symbol
_atom_site_fract_x
_atom_site_fract_y
_atom_site_fract_z
_atom_site_U_iso_or_equiv
_atom_site_adp_type
_atom_site_occupancy
_atom_site_symmetry_multiplicity
_atom_site_calc_flag
_atom_site_refinement_flags
_atom_site_disorder_assembly
_atom_site_disorder_group
C1 C 0.7116(3) 0.2358(6) 0.00003(17) 0.0316(9) Uani 1 1 d . . .
C2 C 0.6278(4) 0.2078(6) -0.04713(19) 0.0347(9) Uani 1 1 d . . .
H2 H 0.6501 0.1778 -0.0808 0.042 Uiso 1 1 calc R . .
C3 C 0.5121(3) 0.2230(6) -0.04569(18) 0.0337(9) Uani 1 1 d . . .
H3 H 0.4578 0.2011 -0.0782 0.040 Uiso 1 1 calc R . .
C4 C 0.4756(4) 0.2695(6) 0.00222(18) 0.0369(10) Uani 1 1 d . . .
H4 H 0.3971 0.2774 0.0031 0.044 Uiso 1 1 calc R . .
C5 C 0.5565(3) 0.3043(6) 0.04880(18) 0.0323(9) Uani 1 1 d . . .
H5 H 0.5324 0.3378 0.0817 0.039 Uiso 1 1 calc R . .
C6 C 0.6741(4) 0.2913(7) 0.04881(19) 0.0373(10) Uani 1 1 d . . .
C7 C 0.7545(4) 0.3349(6) 0.10222(17) 0.0307(9) Uani 1 1 d . . .
C8 C 1.2397(3) 0.6165(6) 0.17923(17) 0.0296(9) Uani 1 1 d . . .
C9 C 1.3287(4) 0.7375(7) 0.19932(18) 0.0364(10) Uani 1 1 d . . .
H9 H 1.3117 0.8541 0.2127 0.044 Uiso 1 1 calc R . .
C10 C 1.4418(3) 0.6907(6) 0.20016(17) 0.0333(9) Uani 1 1 d . . .
H10 H 1.4998 0.7771 0.2129 0.040 Uiso 1 1 calc R . .
C11 C 1.4699(4) 0.5199(6) 0.18254(18) 0.0357(10) Uani 1 1 d . . .
H11 H 1.5470 0.4888 0.1838 0.043 Uiso 1 1 calc R . .
C12 C 1.3824(4) 0.3900(7) 0.16244(18) 0.0345(10) Uani 1 1 d . . .
H12 H 1.4011 0.2719 0.1508 0.041 Uiso 1 1 calc R . .
C13 C 1.2687(4) 0.4390(6) 0.16017(17) 0.0314(9) Uani 1 1 d . . .
C14 C 1.1765(4) 0.3009(6) 0.13756(17) 0.0328(9) Uani 1 1 d . . .
Co1 Co 0.97409(5) 0.54104(8) 0.06136(2) 0.03291(19) Uani 1 1 d . . .
Co3 Co 0.88860(5) 0.37845(8) 0.19446(2) 0.03228(19) Uani 1 1 d . . .
Co2 Co 1.04658(5) 0.02149(8) 0.10408(2) 0.03028(18) Uani 1 1 d . . .
O1 O 0.9293(3) 0.3521(4) -0.00437(12) 0.0340(7) Uani 1 1 d . . .
O2 O 0.8971(2) 0.0660(4) 0.05384(12) 0.0321(6) Uani 1 1 d . . .
O3 O 0.8539(2) 0.0489(4) -0.05065(12) 0.0331(7) Uani 1 1 d . . .
O4 O 0.8486(2) 0.4258(4) 0.10445(12) 0.0309(6) Uani 1 1 d . . .
O5 O 0.7304(2) 0.2757(4) 0.14753(11) 0.0301(6) Uani 1 1 d . . .
O7 O 1.0442(2) 0.4863(4) 0.20164(11) 0.0288(6) Uani 1 1 d . . .
O6 O 1.0279(2) 0.7356(4) 0.12509(12) 0.0311(6) Uani 1 1 d . . .
O8 O 1.0954(2) 0.8271(4) 0.22440(12) 0.0329(6) Uani 1 1 d . . .
O9 O 1.1005(2) 0.3371(4) 0.09595(12) 0.0327(7) Uani 1 1 d . . .
O10 O 1.1836(3) 0.1392(4) 0.16017(12) 0.0342(7) Uani 1 1 d . . .
O2W O 0.8366(2) 0.7108(4) 0.02064(12) 0.0336(6) Uani 1 1 d . . .
H2A H 0.8571 0.7686 -0.0064 0.040 Uiso 1 1 d R . .
H2B H 0.8191 0.7862 0.0430 0.050 Uiso 1 1 d R . .
O3W O 0.8012(2) 0.6228(4) 0.21645(13) 0.0364(7) Uani 1 1 d . . .
H3A H 0.8450 0.7178 0.2175 0.044 Uiso 1 1 d R . .
H3B H 0.7846 0.6086 0.2487 0.044 Uiso 1 1 d R . .
O1W O 0.9490(3) 0.0947(4) 0.17323(12) 0.0328(6) Uani 1 1 d . . .
H1A H 0.8888 0.0265 0.1673 0.039 Uiso 1 1 d R . .
H1B H 0.9906 0.0541 0.2033 0.039 Uiso 1 1 d R . .
O4W O 0.7466(3) 0.8843(4) 0.13290(12) 0.0351(7) Uani 1 1 d . . .
H4A H 0.7067 0.9514 0.1075 0.053 Uiso 1 1 d R . .
H4B H 0.7018 0.8157 0.1478 0.053 Uiso 1 1 d R . .
P1 P 0.85814(9) 0.17437(16) -0.00107(5) 0.0309(3) Uani 1 1 d . . .
P2 P 1.09272(9) 0.66816(16) 0.18338(5) 0.0337(3) Uani 1 1 d . . .

loop_
_atom_site_aniso_label
_atom_site_aniso_U_11
_atom_site_aniso_U_22
_atom_site_aniso_U_33
_atom_site_aniso_U_23
_atom_site_aniso_U_13
_atom_site_aniso_U_12
C1 0.029(2) 0.033(2) 0.033(2) 0.0059(18) 0.0055(16) -0.0038(17)
C2 0.026(2) 0.039(2) 0.038(2) 0.0050(19) 0.0022(17) -0.0001(18)
C3 0.029(2) 0.039(2) 0.030(2) -0.0003(18) -0.0042(16) 0.0026(17)
C4 0.036(2) 0.037(2) 0.037(2) 0.0023(19) 0.0032(18) 0.0005(19)
C5 0.028(2) 0.035(2) 0.037(2) -0.0020(18) 0.0142(18) 0.0005(17)
C6 0.034(2) 0.038(2) 0.038(2) -0.0010(19) 0.0029(18) 0.0041(19)
C7 0.036(2) 0.028(2) 0.029(2) -0.0001(17) 0.0080(17) 0.0073(18)
C8 0.027(2) 0.027(2) 0.034(2) 0.0020(17) 0.0047(17) -0.0009(16)
C9 0.033(2) 0.041(3) 0.035(2) -0.011(2) 0.0068(18) -0.0083(19)
C10 0.026(2) 0.040(2) 0.033(2) -0.0046(18) 0.0041(17) -0.0111(17)
C11 0.036(2) 0.038(2) 0.031(2) -0.0056(18) 0.0022(18) -0.0021(18)
C12 0.032(2) 0.039(3) 0.033(2) 0.0029(18) 0.0072(17) 0.0098(18)
C13 0.036(2) 0.028(2) 0.030(2) -0.0002(17) 0.0045(17) 0.0030(17)
C14 0.036(2) 0.034(2) 0.029(2) -0.0021(17) 0.0085(18) -0.0011(18)
Co1 0.0317(3) 0.0334(4) 0.0332(3) -0.0008(2) 0.0053(3) -0.0007(2)
Co3 0.0287(3) 0.0323(3) 0.0356(3) 0.0023(2) 0.0055(2) -0.0022(2)
Co2 0.0334(3) 0.0283(3) 0.0285(3) -0.0014(2) 0.0044(2) -0.0007(2)
O1 0.0374(16) 0.0365(17) 0.0304(15) -0.0007(13) 0.0119(12) -0.0022(13)
O2 0.0292(15) 0.0310(15) 0.0340(16) 0.0084(13) 0.0011(12) 0.0010(12)
O3 0.0337(15) 0.0330(16) 0.0342(16) -0.0143(12) 0.0107(12) -0.0056(12)
O4 0.0265(14) 0.0324(16) 0.0316(15) -0.0032(12) -0.0007(12) -0.0016(12)
O5 0.0286(14) 0.0315(15) 0.0321(14) 0.0033(12) 0.0107(11) -0.0095(12)
O7 0.0281(14) 0.0301(15) 0.0291(14) 0.0023(12) 0.0075(11) -0.0041(11)
O6 0.0291(14) 0.0327(16) 0.0325(15) -0.0039(13) 0.0088(12) -0.0011(12)
O8 0.0287(14) 0.0352(15) 0.0342(15) -0.0021(13) 0.0043(12) -0.0052(12)
O9 0.0323(15) 0.0353(16) 0.0267(14) -0.0025(12) -0.0038(12) 0.0074(12)
O10 0.0386(16) 0.0301(16) 0.0312(15) 0.0023(13) -0.0001(12) -0.0037(12)
O2W 0.0370(16) 0.0355(16) 0.0277(14) 0.0065(12) 0.0045(12) 0.0063(13)
O3W 0.0371(16) 0.0345(17) 0.0376(16) 0.0040(13) 0.0067(13) 0.0224(13)
O1W 0.0372(16) 0.0278(15) 0.0318(15) 0.0027(12) 0.0020(12) 0.0038(12)
O4W 0.0374(16) 0.0294(16) 0.0329(15) 0.0213(13) -0.0074(12) -0.0095(12)
P1 0.0309(5) 0.0323(6) 0.0291(6) -0.0017(4) 0.0048(4) -0.0007(4)
P2 0.0324(6) 0.0334(6) 0.0349(6) 0.0005(5) 0.0052(5) -0.0004(4)

loop_
_atom_type_symbol
_atom_type_description
_atom_type_scat_dispersion_real
_atom_type_scat_dispersion_imag
_atom_type_scat_source
C C 0.0033 0.0016 'International Tables Vol C Tables 4.2.6.8 and 6.1.1.4'
H H 0.0000 0.0000 'International Tables Vol C Tables 4.2.6.8 and 6.1.1.4'
O O 0.0106 0.0060 'International Tables Vol C Tables 4.2.6.8 and 6.1.1.4'
P P 0.1023 0.0942 'International Tables Vol C Tables 4.2.6.8 and 6.1.1.4'
Co Co 0.3494 0.9721 'International Tables Vol C Tables 4.2.6.8 and 6.1.1.4'

loop_
_geom_angle_atom_site_label_1
_geom_angle_atom_site_label_2
_geom_angle_atom_site_label_3
_geom_angle
_geom_angle_site_symmetry_1
_geom_angle_site_symmetry_3
_geom_angle_publ_flag
C2 C1 C6 117.1(4) . . ?
C2 C1 P1 119.6(3) . . ?
C6 C1 P1 122.9(3) . . ?
C3 C2 C1 121.7(4) . . ?
C3 C2 H2 119.2 . . ?
C1 C2 H2 119.2 . . ?
C4 C3 C2 121.2(4) . . ?
C4 C3 H3 119.4 . . ?
C2 C3 H3 119.4 . . ?
C3 C4 C5 118.3(4) . . ?
C3 C4 H4 120.9 . . ?
C5 C4 H4 120.9 . . ?
C4 C5 C6 122.1(4) . . ?
C4 C5 H5 119.0 . . ?
C6 C5 H5 119.0 . . ?
C5 C6 C1 119.6(4) . . ?
C5 C6 C7 117.2(4) . . ?
C1 C6 C7 123.2(4) . . ?
O5 C7 O4 118.1(4) . . ?
O5 C7 C6 118.7(4) . . ?
O4 C7 C6 123.2(4) . . ?
O5 C7 Co3 57.9(2) . . ?
O4 C7 Co3 60.3(2) . . ?
C6 C7 Co3 174.9(3) . . ?
C9 C8 C13 117.7(4) . . ?
C9 C8 P2 122.0(3) . . ?
C13 C8 P2 119.9(3) . . ?
C10 C9 C8 121.7(4) . . ?
C10 C9 H9 119.1 . . ?
C8 C9 H9 119.1 . . ?
C11 C10 C9 120.7(4) . . ?
C11 C10 H10 119.7 . . ?
C9 C10 H10 119.7 . . ?
C10 C11 C12 119.8(4) . . ?
C10 C11 H11 120.1 . . ?
C12 C11 H11 120.1 . . ?
C13 C12 C11 119.4(4) . . ?
C13 C12 H12 120.3 . . ?
C11 C12 H12 120.3 . . ?
C12 C13 C8 120.6(4) . . ?
C12 C13 C14 118.8(4) . . ?
C8 C13 C14 120.6(4) . . ?
O9 C14 O10 121.1(4) . . ?
O9 C14 C13 121.6(4) . . ?
O10 C14 C13 117.2(4) . . ?
O1 Co1 O6 176.41(11) . . ?
O1 Co1 O1 79.61(13) . 3_765 ?
O6 Co1 O1 96.95(11) . 3_765 ?
O1 Co1 O2W 87.26(12) . . ?
O6 Co1 O2W 93.64(12) . . ?
O1 Co1 O2W 86.88(12) 3_765 . ?
O1 Co1 O4 91.60(11) . . ?
O6 Co1 O4 91.94(11) . . ?
O1 Co1 O4 168.22(11) 3_765 . ?
O2W Co1 O4 84.85(11) . . ?
O1 Co1 O9 85.20(11) . . ?
O6 Co1 O9 94.07(11) . . ?
O1 Co1 O9 94.75(12) 3_765 . ?
O2W Co1 O9 171.86(12) . . ?
O4 Co1 O9 92.30(12) . . ?
O7 Co3 O8 94.18(11) . 2_745 ?
O7 Co3 O5 153.16(11) . . ?
O8 Co3 O5 112.30(11) 2_745 . ?
O7 Co3 O3W 98.17(12) . . ?
O8 Co3 O3W 82.08(12) 2_745 . ?
O5 Co3 O3W 90.08(12) . . ?
O7 Co3 O4 92.81(11) . . ?
O8 Co3 O4 172.92(11) 2_745 . ?
O5 Co3 O4 60.84(10) . . ?
O3W Co3 O4 95.80(11) . . ?
O7 Co3 O1W 92.51(12) . . ?
O8 Co3 O1W 95.02(11) 2_745 . ?
O5 Co3 O1W 81.26(11) . . ?
O3W Co3 O1W 169.09(12) . . ?
O4 Co3 O1W 85.81(11) . . ?
O7 Co3 C7 123.19(13) . . ?
O8 Co3 C7 142.52(13) 2_745 . ?
O5 Co3 C7 30.22(12) . . ?
O3W Co3 C7 94.20(12) . . ?
O4 Co3 C7 30.64(13) . . ?
O1W Co3 C7 81.68(12) . . ?
O2 Co2 O3 101.90(12) . 3_755 ?
O2 Co2 O10 146.29(12) . . ?
O3 Co2 O10 92.88(12) 3_755 . ?
O2 Co2 O6 100.54(12) . 1_545 ?
O3 Co2 O6 90.84(12) 3_755 1_545 ?
O10 Co2 O6 109.46(11) . 1_545 ?
O2 Co2 O1W 84.44(12) . . ?
O3 Co2 O1W 173.63(12) 3_755 . ?
O10 Co2 O1W 81.99(12) . . ?
O6 Co2 O1W 87.34(10) 1_545 . ?
O2 Co2 O9 90.99(11) . . ?
O3 Co2 O9 89.16(11) 3_755 . ?
O10 Co2 O9 58.78(10) . . ?
O6 Co2 O9 168.22(10) 1_545 . ?
O1W Co2 O9 91.38(10) . . ?
P1 O1 Co1 123.99(17) . . ?
P1 O1 Co1 135.03(18) . 3_765 ?
Co1 O1 Co1 100.39(13) . 3_765 ?
P1 O2 Co2 134.84(18) . . ?
P1 O3 Co2 138.60(18) . 3_755 ?
C7 O4 Co1 148.5(3) . . ?
C7 O4 Co3 89.1(2) . . ?
Co1 O4 Co3 121.05(12) . . ?
C7 O5 Co3 91.9(2) . . ?
P2 O7 Co3 134.89(18) . . ?
P2 O6 Co1 119.85(17) . . ?
P2 O6 Co2 117.49(16) . 1_565 ?
Co1 O6 Co2 119.46(13) . 1_565 ?
P2 O8 Co3 141.7(2) . 2_755 ?
C14 O9 Co1 143.2(3) . . ?
C14 O9 Co2 84.1(3) . . ?
Co1 O9 Co2 120.33(13) . . ?
C14 O10 Co2 96.0(2) . . ?
Co1 O2W H2A 109.7 . . ?
Co1 O2W H2B 109.5 . . ?
H2A O2W H2B 109.8 . . ?
Co3 O3W H3A 109.9 . . ?
Co3 O3W H3B 109.8 . . ?
H3A O3W H3B 108.2 . . ?
Co3 O1W Co2 127.34(13) . . ?
Co3 O1W H1A 105.4 . . ?
Co2 O1W H1A 105.4 . . ?
Co3 O1W H1B 105.5 . . ?
Co2 O1W H1B 105.5 . . ?
H1A O1W H1B 106.1 . . ?
H4A O4W H4B 109.5 . . ?
O3 P1 O1 112.94(17) . . ?
O3 P1 O2 110.91(19) . . ?
O1 P1 O2 112.77(17) . . ?
O3 P1 C1 105.93(19) . . ?
O1 P1 C1 109.69(19) . . ?
O2 P1 C1 103.98(18) . . ?
O8 P2 O7 114.37(17) . . ?
O8 P2 O6 108.34(17) . . ?
O7 P2 O6 112.62(16) . . ?
O8 P2 C8 107.04(18) . . ?
O7 P2 C8 105.18(18) . . ?
O6 P2 C8 109.01(18) . . ?

loop_
_geom_bond_atom_site_label_1
_geom_bond_atom_site_label_2
_geom_bond_distance
_geom_bond_site_symmetry_2
_geom_bond_publ_flag
C1 C2 1.378(6) . ?
C1 C6 1.399(6) . ?
C1 P1 1.787(4) . ?
C2 C3 1.375(6) . ?
C2 H2 0.9300 . ?
C3 C4 1.357(6) . ?
C3 H3 0.9300 . ?
C4 C5 1.358(6) . ?
C4 H4 0.9300 . ?
C5 C6 1.389(6) . ?
C5 H5 0.9300 . ?
C6 C7 1.488(6) . ?
C7 O5 1.262(5) . ?
C7 O4 1.277(5) . ?
C7 Co3 2.505(4) . ?
C8 C9 1.375(6) . ?
C8 C13 1.414(6) . ?
C8 P2 1.792(4) . ?
C9 C10 1.370(6) . ?
C9 H9 0.9300 . ?
C10 C11 1.355(6) . ?
C10 H10 0.9300 . ?
C11 C12 1.405(6) . ?
C11 H11 0.9300 . ?
C12 C13 1.375(6) . ?
C12 H12 0.9300 . ?
C13 C14 1.493(6) . ?
C14 O9 1.244(5) . ?
C14 O10 1.276(5) . ?
Co1 O1 2.082(3) . ?
Co1 O6 2.088(3) . ?
Co1 O1 2.097(3) 3_765 ?
Co1 O2W 2.113(3) . ?
Co1 O4 2.133(3) . ?
Co1 O9 2.139(3) . ?
Co3 O7 1.965(3) . ?
Co3 O8 1.980(3) 2_745 ?
Co3 O5 2.123(3) . ?
Co3 O3W 2.145(3) . ?
Co3 O4 2.176(3) . ?
Co3 O1W 2.241(3) . ?
Co2 O2 1.969(3) . ?
Co2 O3 1.973(3) 3_755 ?
Co2 O10 2.083(3) . ?
Co2 O6 2.127(3) 1_545 ?
Co2 O1W 2.270(3) . ?
Co2 O9 2.361(3) . ?
O1 P1 1.532(3) . ?
O1 Co1 2.097(3) 3_765 ?
O2 P1 1.536(3) . ?
O3 P1 1.495(3) . ?
O3 Co2 1.973(3) 3_755 ?
O7 P2 1.519(3) . ?
O6 P2 1.553(3) . ?
O6 Co2 2.127(3) 1_565 ?
O8 P2 1.508(3) . ?
O8 Co3 1.980(3) 2_755 ?
O2W H2A 0.8501 . ?
O2W H2B 0.8200 . ?
O3W H3A 0.8501 . ?
O3W H3B 0.8500 . ?
O1W H1A 0.8500 . ?
O1W H1B 0.8500 . ?
O4W H4A 0.8500 . ?
O4W H4B 0.8500 . ?
